data_4511752
loop_
_publ_author_name
'St\"oger, Berthold'
'Du\<sek, Michal'

_publ_section_title
;
 Complex Polymorphism and Polytypism of Potassium Metaarsenate, KAsO3
;
_journal_issue 9
_journal_name_full 'Crystal Growth &amp; Design'
_journal_page_first 4640
_journal_paper_doi 10.1021/cg500733w
_journal_volume 14
_journal_year 2014
_chemical_formula_sum 'As K O3'
_chemical_formula_weight 162
_chemical_name_common 'potassium metaarsenate, alpha'
_chemical_name_systematic ?
_space_group_IT_number 19
_symmetry_cell_setting orthorhombic
_symmetry_Int_Tables_number 19
_symmetry_space_group_name_Hall 'P 2ac 2ab'
_symmetry_space_group_name_H-M 'P 21 21 21'
_cell_angle_alpha 90
_cell_angle_beta 90
_cell_angle_gamma 90
_cell_formula_units_Z 4
_cell_length_a 13.22953(20)
_cell_length_b 4.694110(68)
_cell_length_c 6.064530(94)
_cell_measurement_temperature 743
_cell_volume 376.613(10)
_computing_cell_refinement 'Topas Academic (Coelho Software, 2007)'
_computing_data_collection 'XPert Datacollector'
_computing_molecular_graphics 'ATOMS (Dowty, 2006)'
_computing_structure_refinement 'Topas Academic (Coelho Software, 2007)'
_computing_structure_solution 'by isomorphous structure method'
_diffrn_ambient_temperature 743
_diffrn_detector semiconductor
_diffrn_detector_type 'Panalytical XCelerator'
_diffrn_measurement_device_type 'Panalytical XPert Pro with HTK-1200N'
_diffrn_radiation_monochromator none
_diffrn_source 'sealed X-ray tube'
_diffrn_source_target Cu
_diffrn_source_type Panalytical
_pd_char_colour white
_pd_instr_location ' ?'
_pd_meas_2theta_range_inc 0.0167
_pd_meas_2theta_range_max 80
_pd_meas_2theta_range_min 10
_pd_meas_number_of_points 4191
_pd_meas_scan_method cont
_pd_proc_ls_background_function 'Chebyshev polynomial of order 6'
_pd_proc_ls_pref_orient_corr ' March-Dollase in [100] direction'
_pd_proc_ls_profile_function 'fundamental parameters approach'
_pd_proc_ls_prof_R_factor 0.0167
_pd_proc_ls_prof_wR_factor 0.0280
_pd_spec_mounting ' Circular Marcor sample holder'
_pd_spec_mount_mode reflection
_pd_spec_shape flat_sheet
_pd_spec_size_axial 16
_pd_spec_size_equat 16
_pd_spec_size_thick 0.8
_refine_ls_goodness_of_fit_all 5.298
_refine_ls_R_factor_all 0.0509
_refine_ls_weighting_details 1/[Y~i~+\s(Y~i~)]
_refine_ls_weighting_scheme sigma
_cod_data_source_file cg500733w_si_001.cif
_cod_data_source_block alpha_kaso3
_cod_depositor_comments 'Adding full bibliography for 4511752--4511758.cif.'
_cod_original_cell_volume 376.6126(99)
_cod_original_formula_sum 'As1 K1 O3'
_cod_database_code 4511752

loop_
_symmetry_equiv_pos_site_id
_symmetry_equiv_pos_as_xyz
1 x,y,z
2 1/2-x,-y,1/2+z
3 1/2+x,1/2-y,-z
4 -x,1/2+y,1/2-z

loop_
_atom_site_label
_atom_site_type_symbol
_atom_site_thermal_displace_type
_atom_site_fract_x
_atom_site_fract_y
_atom_site_fract_z
_atom_site_occupancy
_atom_site_U_iso_or_equiv
As As Uiso 0.4220(2) 0.8232(7) 0.7001(5) 1.000 0.0127
O1 O Uiso 0.3508(4) 0.7219(19) 0.9008(10) 1.000 0.0127
O2 O Uiso 0.3895(5) 0.820(2) 0.4469(9) 1.000 0.0127
O3 O Uiso 0.5348(4) 0.6413(17) 0.7106(15) 1.000 0.0127
K K Uiso 0.3597(3) 0.2940(12) 0.2266(11) 1.000 0.0127

loop_
_atom_type_symbol
_atom_type_scat_dispersion_real
_atom_type_scat_dispersion_imag
_atom_type_scat_source
As 0.0499 2.0058 'International Tables Vol C tables 4.2.6.8 and 6.1.1.1'
K 0.2009 0.2494 'International Tables Vol C tables 4.2.6.8 and 6.1.1.1'
O 0.0106 0.0060 'International Tables Vol C tables 4.2.6.8 and 6.1.1.1'

loop_
_diffrn_radiation_type
_diffrn_radiation_wavelength
CuK\a~1~ 1.54056
CuK\a~2~ 1.54439

loop_
_geom_angle_atom_site_label_1
_geom_angle_atom_site_label_2
_geom_angle_atom_site_label_3
_geom_angle
_geom_angle_site_symmetry_3
_geom_angle_publ_flag
O1 As O2 124.6(4) . yes
O1 As O3 109.4(4) . yes
O1 As O3 102.5(4) 4_656 yes
O2 As O3 105.4(4) . yes
O2 As O3 114.1(5) 4_656 yes
O3 As O3 97.7(3) 4_656 yes
As O3 As 138.1(5) 4_646 yes

loop_
_geom_bond_atom_site_label_1
_geom_bond_atom_site_label_2
_geom_bond_distance
_geom_bond_site_symmetry_2
_geom_bond_publ_flag
As O1 1.611(7) . yes
As O2 1.595(6) . yes
As O3 1.721(7) . yes
As O3 1.688(8) 4_656 yes
